data_4313196
loop_
_publ_author_name
'Ulrich Kortz'
'Jacqueline Vaissermann'
'Ren\'e Thouvenot'
'Pierre Gouzerh'

_publ_contact_author_address
; 
International University Bremen
School of Engineering and Science
Campus Ring 1
28759 Bremen
Germany
;
_publ_contact_author_email
;
u.kortz@iu-bremen.de
;
_publ_contact_author_fax
;
+49-421-200 3103
;
_publ_contact_author_name
;
Ulrich KORTZ
;
_publ_contact_author_phone
;
+49-421-200 3235
;
_publ_section_title
;
 Heteropolymolybdates of Phosphate, Phosphonate, and Phosphite
 Functionalized by Glycine
;
_journal_name_full 'Inorganic Chemistry'
_journal_page_first 1135
_journal_page_last 1139
_journal_paper_doi 10.1021/ic0261427
_journal_volume 42
_journal_year 2003
_chemical_formula_sum 'C6 H33 K2 Mo6 N3 O36.5 P'
_chemical_formula_weight 1416.21
_chemical_name_systematic
; 
 ? 
;
_space_group_IT_number 62
_symmetry_cell_setting orthorhombic
_symmetry_space_group_name_Hall '-P 2ac 2n'
_symmetry_space_group_name_H-M 'P n m a'
_atom_sites_solution_hydrogens geom
_atom_sites_solution_primary direct
_atom_sites_solution_secondary difmap
_audit_creation_method SHELXL-97
_cell_angle_alpha 90.00
_cell_angle_beta 90.00
_cell_angle_gamma 90.00
_cell_formula_units_Z 4
_cell_length_a 14.1180(17)
_cell_length_b 20.660(3)
_cell_length_c 12.1908(15)
_cell_measurement_reflns_used 8192
_cell_measurement_temperature 173(2)
_cell_measurement_theta_max 28.30
_cell_measurement_theta_min 2.42
_cell_volume 3555.8(8)
_computing_cell_refinement 'Bruker SMART'
_computing_data_collection 'Bruker SMART'
_computing_data_reduction 'Bruker SHELXTL'
_computing_molecular_graphics 'Bruker SHELXTL'
_computing_publication_material 'Bruker SHELXTL'
_computing_structure_refinement 'SHELXL-97 (Sheldrick, 1997)'
_computing_structure_solution 'SHELXS-97 (Sheldrick, 1990)'
_diffrn_ambient_temperature 173(2)
_diffrn_measured_fraction_theta_full 0.991
_diffrn_measured_fraction_theta_max 0.991
_diffrn_measurement_device_type 'SMART CCD area detector'
_diffrn_measurement_method 'omega scans'
_diffrn_radiation_monochromator graphite
_diffrn_radiation_source 'normal-focus sealed tube'
_diffrn_radiation_type MoK\a
_diffrn_radiation_wavelength 0.71073
_diffrn_reflns_av_R_equivalents 0.1328
_diffrn_reflns_av_sigmaI/netI 0.0748
_diffrn_reflns_limit_h_max 18
_diffrn_reflns_limit_h_min -18
_diffrn_reflns_limit_k_max 27
_diffrn_reflns_limit_k_min -27
_diffrn_reflns_limit_l_max 16
_diffrn_reflns_limit_l_min -16
_diffrn_reflns_number 38461
_diffrn_reflns_theta_full 28.33
_diffrn_reflns_theta_max 28.33
_diffrn_reflns_theta_min 1.94
_diffrn_standards_decay_% 0
_exptl_absorpt_coefficient_mu 2.456
_exptl_absorpt_correction_T_max 0.7246
_exptl_absorpt_correction_T_min 0.5758
_exptl_absorpt_correction_type multi-scan
_exptl_absorpt_process_details SADABS
_exptl_crystal_colour pink
_exptl_crystal_density_diffrn 2.602
_exptl_crystal_density_method 'not measured'
_exptl_crystal_description block
_exptl_crystal_F_000 2656
_exptl_crystal_size_max 0.20
_exptl_crystal_size_mid 0.18
_exptl_crystal_size_min 0.16
_refine_diff_density_max 1.980
_refine_diff_density_min -2.794
_refine_diff_density_rms 0.248
_refine_ls_extinction_method none
_refine_ls_goodness_of_fit_ref 1.339
_refine_ls_hydrogen_treatment mixed
_refine_ls_matrix_type full
_refine_ls_number_parameters 151
_refine_ls_number_reflns 4511
_refine_ls_number_restraints 0
_refine_ls_restrained_S_all 1.339
_refine_ls_R_factor_all 0.0833
_refine_ls_R_factor_gt 0.0717
_refine_ls_shift/su_max 0.001
_refine_ls_shift/su_mean 0.000
_refine_ls_structure_factor_coef Fsqd
_refine_ls_weighting_details 'calc w=1/[\s^2^(Fo^2^)+(0.0131P)^2^+48.3418P] where P=(Fo^2^+2Fc^2^)/3'
_refine_ls_weighting_scheme calc
_refine_ls_wR_factor_gt 0.1487
_refine_ls_wR_factor_ref 0.1535
_reflns_number_gt 3745
_reflns_number_total 4511
_reflns_threshold_expression >2sigma(I)
_cod_data_source_file ic0261427_s1_2.cif
_cod_data_source_block u92absa
_cod_depositor_comments
;
The following automatic conversions were performed:

'_symmetry_cell_setting' value 'Orthorhombic' changed to
'orthorhombic' according to the built-in table from CIF Core
dictionary named 'cif_core.dic' version 2.4.1 from 2010-06-29.

Automatic conversion script
Id: cif_fix_values 1646 2011-03-28 12:23:43Z adriana 
;
_cod_original_cell_volume 3555.9(7)
_cod_original_formula_sum 'C6 H33 K2 Mo6 N3 O36.50 P'
_cod_database_code 4313196

loop_
_symmetry_equiv_pos_as_xyz
'x, y, z'
'-x+1/2, -y, z+1/2'
'-x, y+1/2, -z'
'x+1/2, -y+1/2, -z+1/2'
'-x, -y, -z'
'x-1/2, y, -z-1/2'
'x, -y-1/2, z'
'-x-1/2, y-1/2, z-1/2'

loop_
_atom_site_label
_atom_site_type_symbol
_atom_site_fract_x
_atom_site_fract_y
_atom_site_fract_z
_atom_site_U_iso_or_equiv
_atom_site_adp_type
_atom_site_occupancy
_atom_site_symmetry_multiplicity
_atom_site_calc_flag
_atom_site_refinement_flags
_atom_site_disorder_assembly
_atom_site_disorder_group
Mo1 Mo 0.26143(5) 0.66868(4) 0.66926(7) 0.01275(19) Uani 1 1 d . . .
Mo2 Mo 0.24929(5) 0.58158(4) 0.92243(6) 0.01256(18) Uani 1 1 d . . .
Mo3 Mo 0.22161(5) 0.66389(4) 1.15938(7) 0.01482(19) Uani 1 1 d . . .
K1 K 0.02390(14) 0.58085(12) 0.7275(2) 0.0296(5) Uani 1 1 d . . .
P1 P 0.2036(2) 0.7500 0.9136(3) 0.0094(6) Uani 1 2 d S . .
O1P O 0.2493(6) 0.7500 0.7989(7) 0.0148(19) Uiso 1 2 d S . .
O2P O 0.2309(4) 0.6892(3) 0.9767(5) 0.0141(13) Uiso 1 1 d . . .
O3P O 0.0921(6) 0.7500 0.9000(8) 0.0175(19) Uiso 1 2 d S . .
O1A O 0.3799(4) 0.6612(3) 0.6963(5) 0.0166(13) Uiso 1 1 d . . .
O1B O 0.2442(4) 0.6184(4) 0.5597(6) 0.0210(15) Uiso 1 1 d . . .
O1C O 0.1013(5) 0.6959(3) 0.6576(6) 0.0234(15) Uiso 1 1 d . . .
O1D O 0.2665(6) 0.7500 0.5916(8) 0.0166(19) Uiso 1 2 d S . .
O2A O 0.3688(4) 0.5941(3) 0.9115(5) 0.0173(14) Uiso 1 1 d . . .
O2B O 0.2370(4) 0.5011(4) 0.8975(6) 0.0208(14) Uiso 1 1 d . . .
O2C O 0.0898(4) 0.5860(3) 0.9483(5) 0.0149(13) Uiso 1 1 d . . .
O3A O 0.3387(4) 0.6822(3) 1.1740(5) 0.0217(14) Uiso 1 1 d . . .
O3B O 0.1932(5) 0.6328(3) 1.2856(6) 0.0236(15) Uiso 1 1 d . . .
O3C O 0.0723(4) 0.6428(3) 1.1043(5) 0.0145(13) Uiso 1 1 d . . .
O3D O 0.1703(6) 0.7500 1.1694(7) 0.0154(18) Uiso 1 2 d S . .
O12 O 0.2094(4) 0.6183(3) 0.7861(5) 0.0135(13) Uiso 1 1 d . . .
O23 O 0.2412(4) 0.5824(4) 1.0808(5) 0.0171(13) Uiso 1 1 d . . .
O1W O -0.1116(5) 0.4982(4) 0.8012(6) 0.0304(17) Uiso 1 1 d . . .
O2W O 0.0821(5) 0.4597(4) 0.6694(7) 0.0373(19) Uiso 1 1 d . . .
O3W O 0.4148(8) 0.7500 1.4394(10) 0.035(3) Uiso 1 2 d S . .
O4W O 0.0264(16) 0.7793(11) 1.333(2) 0.084(8) Uiso 0.50 1 d P . .
O5W O -0.0655(12) 0.4052(9) 0.5531(15) 0.032(4) Uiso 0.50 1 d P . .
O6W O -0.0701(12) 0.4287(9) 0.5356(15) 0.033(5) Uiso 0.50 1 d P . .
O7W O 0.123(3) 0.7500 1.418(3) 0.098(13) Uiso 0.50 2 d SP . .
N1 N -0.0397(12) 0.7057(9) 0.4987(15) 0.028(4) Uiso 0.50 1 d P . .
N2 N -0.1104(5) 0.6124(4) 1.1281(6) 0.0173(16) Uiso 1 1 d . . .
H2A H -0.1709 0.5971 1.1292 0.026 Uiso 1 1 calc R . .
H2B H -0.1113 0.6562 1.1203 0.026 Uiso 1 1 calc R . .
H2C H -0.0810 0.6018 1.1921 0.026 Uiso 1 1 calc R . .
C1 C 0.0657(8) 0.7500 0.6390(10) 0.014(2) Uiso 1 2 d S . .
C2 C -0.0337(9) 0.7500 0.5898(12) 0.021(3) Uiso 1 2 d S . .
C3 C 0.0434(6) 0.6067(4) 1.0294(7) 0.0123(17) Uiso 1 1 d . . .
C4 C -0.0585(6) 0.5830(5) 1.0348(7) 0.0147(17) Uiso 1 1 d . . .
H4A H -0.0913 0.5940 0.9655 0.018 Uiso 1 1 calc R . .
H4B H -0.0589 0.5353 1.0427 0.018 Uiso 1 1 calc R . .

loop_
_atom_site_aniso_label
_atom_site_aniso_U_11
_atom_site_aniso_U_22
_atom_site_aniso_U_33
_atom_site_aniso_U_23
_atom_site_aniso_U_13
_atom_site_aniso_U_12
Mo1 0.0133(3) 0.0140(4) 0.0110(4) -0.0021(3) 0.0008(3) 0.0000(3)
Mo2 0.0107(3) 0.0098(4) 0.0172(4) 0.0023(3) 0.0010(3) 0.0005(3)
Mo3 0.0127(3) 0.0185(4) 0.0133(4) 0.0044(3) -0.0029(3) -0.0008(3)
K1 0.0146(9) 0.0174(11) 0.0568(16) 0.0060(12) -0.0073(10) -0.0014(8)
P1 0.0138(14) 0.0071(15) 0.0074(14) 0.000 0.0017(11) 0.000

loop_
_atom_type_symbol
_atom_type_description
_atom_type_scat_dispersion_real
_atom_type_scat_dispersion_imag
_atom_type_scat_source
C C 0.0033 0.0016 'International Tables Vol C Tables 4.2.6.8 and 6.1.1.4'
H H 0.0000 0.0000 'International Tables Vol C Tables 4.2.6.8 and 6.1.1.4'
N N 0.0061 0.0033 'International Tables Vol C Tables 4.2.6.8 and 6.1.1.4'
O O 0.0106 0.0060 'International Tables Vol C Tables 4.2.6.8 and 6.1.1.4'
P P 0.1023 0.0942 'International Tables Vol C Tables 4.2.6.8 and 6.1.1.4'
K K 0.2009 0.2494 'International Tables Vol C Tables 4.2.6.8 and 6.1.1.4'
Mo Mo -1.6832 0.6857 'International Tables Vol C Tables 4.2.6.8 and 6.1.1.4'

loop_
_geom_angle_atom_site_label_1
_geom_angle_atom_site_label_2
_geom_angle_atom_site_label_3
_geom_angle
_geom_angle_site_symmetry_1
_geom_angle_site_symmetry_3
_geom_angle_publ_flag
O1B Mo1 O1A 103.6(3) . . ?
O1B Mo1 O12 101.3(3) . . ?
O1A Mo1 O12 100.5(3) . . ?
O1B Mo1 O1D 98.7(3) . . ?
O1A Mo1 O1D 97.9(3) . . ?
O12 Mo1 O1D 148.6(3) . . ?
O1B Mo1 O1P 164.7(3) . . ?
O1A Mo1 O1P 90.4(3) . . ?
O12 Mo1 O1P 81.8(2) . . ?
O1D Mo1 O1P 72.9(3) . . ?
O1B Mo1 O1C 87.8(3) . . ?
O1A Mo1 O1C 168.5(3) . . ?
O12 Mo1 O1C 78.7(2) . . ?
O1D Mo1 O1C 78.2(3) . . ?
O1P Mo1 O1C 78.2(3) . . ?
O1B Mo1 K1 74.7(2) . . ?
O1A Mo1 K1 140.1(2) . . ?
O12 Mo1 K1 43.66(18) . . ?
O1D Mo1 K1 121.9(3) . . ?
O1P Mo1 K1 98.7(2) . . ?
O1C Mo1 K1 44.49(17) . . ?
O2B Mo2 O2A 103.5(3) . . ?
O2B Mo2 O12 101.7(3) . . ?
O2A Mo2 O12 99.4(3) . . ?
O2B Mo2 O23 100.4(3) . . ?
O2A Mo2 O23 97.7(3) . . ?
O12 Mo2 O23 147.9(3) . . ?
O2B Mo2 O2C 87.9(3) . . ?
O2A Mo2 O2C 168.5(3) . . ?
O12 Mo2 O2C 79.2(2) . . ?
O23 Mo2 O2C 78.6(2) . . ?
O2B Mo2 O2P 166.3(3) . . ?
O2A Mo2 O2P 89.3(3) . . ?
O12 Mo2 O2P 80.5(2) . . ?
O23 Mo2 O2P 72.7(3) . . ?
O2C Mo2 O2P 79.2(2) . . ?
O2B Mo2 K1 78.9(2) . . ?
O2A Mo2 K1 138.0(2) . . ?
O12 Mo2 K1 41.03(18) . . ?
O23 Mo2 K1 123.35(18) . . ?
O2C Mo2 K1 44.79(16) . . ?
O2P Mo2 K1 94.81(15) . . ?
O3A Mo3 O3B 102.5(3) . . ?
O3A Mo3 O3D 98.8(3) . . ?
O3B Mo3 O3D 101.6(4) . . ?
O3A Mo3 O23 96.0(3) . . ?
O3B Mo3 O23 98.6(3) . . ?
O3D Mo3 O23 151.6(3) . . ?
O3A Mo3 O3C 168.6(3) . . ?
O3B Mo3 O3C 88.6(3) . . ?
O3D Mo3 O3C 81.1(3) . . ?
O23 Mo3 O3C 79.6(2) . . ?
O3A Mo3 O2P 89.8(3) . . ?
O3B Mo3 O2P 166.1(3) . . ?
O3D Mo3 O2P 82.7(3) . . ?
O23 Mo3 O2P 73.3(3) . . ?
O3C Mo3 O2P 78.9(2) . . ?
O1W K1 O2W 73.8(2) . . ?
O1W K1 O1C 157.7(2) . . ?
O2W K1 O1C 126.4(2) . . ?
O1W K1 O2A 73.1(2) . 6_557 ?
O2W K1 O2A 99.7(2) . 6_557 ?
O1C K1 O2A 92.2(2) . 6_557 ?
O1W K1 O1A 75.5(2) . 6_557 ?
O2W K1 O1A 148.6(2) . 6_557 ?
O1C K1 O1A 83.0(2) . 6_557 ?
O2A K1 O1A 64.52(19) 6_557 6_557 ?
O1W K1 O12 137.9(2) . . ?
O2W K1 O12 92.2(2) . . ?
O1C K1 O12 58.19(19) . . ?
O2A K1 O12 149.0(2) 6_557 . ?
O1A K1 O12 115.4(2) 6_557 . ?
O1W K1 O2C 86.6(2) . . ?
O2W K1 O2C 100.5(2) . . ?
O1C K1 O2C 97.5(2) . . ?
O2A K1 O2C 146.0(2) 6_557 . ?
O1A K1 O2C 84.32(19) 6_557 . ?
O12 K1 O2C 56.47(18) . . ?
O1W K1 O6W 115.2(4) . 5_566 ?
O2W K1 O6W 68.3(4) . 5_566 ?
O1C K1 O6W 70.7(4) . 5_566 ?
O2A K1 O6W 64.3(3) 6_557 5_566 ?
O1A K1 O6W 120.5(4) 6_557 5_566 ?
O12 K1 O6W 94.5(3) . 5_566 ?
O2C K1 O6W 149.4(3) . 5_566 ?
O1W K1 Mo1 164.42(18) . . ?
O2W K1 Mo1 96.98(18) . . ?
O1C K1 Mo1 36.46(14) . . ?
O2A K1 Mo1 121.54(15) 6_557 . ?
O1A K1 Mo1 114.43(15) 6_557 . ?
O12 K1 Mo1 27.85(13) . . ?
O2C K1 Mo1 82.69(13) . . ?
O6W K1 Mo1 71.2(3) 5_566 . ?
O1W K1 Mo2 111.62(18) . . ?
O2W K1 Mo2 85.28(18) . . ?
O1C K1 Mo2 82.17(15) . . ?
O2A K1 Mo2 174.06(16) 6_557 . ?
O1A K1 Mo2 112.53(15) 6_557 . ?
O12 K1 Mo2 26.39(13) . . ?
O2C K1 Mo2 34.21(12) . . ?
O6W K1 Mo2 115.2(3) 5_566 . ?
Mo1 K1 Mo2 54.19(3) . . ?
O2P P1 O2P 111.3(5) 7_575 . ?
O2P P1 O1P 110.7(3) 7_575 . ?
O2P P1 O1P 110.7(3) . . ?
O2P P1 O3P 107.7(3) 7_575 . ?
O2P P1 O3P 107.7(3) . . ?
O1P P1 O3P 108.7(5) . . ?
P1 O1P Mo1 130.7(2) . . ?
P1 O1P Mo1 130.7(2) . 7_575 ?
Mo1 O1P Mo1 93.2(3) . 7_575 ?
P1 O2P Mo3 131.6(4) . . ?
P1 O2P Mo2 132.2(4) . . ?
Mo3 O2P Mo2 93.7(2) . . ?
Mo1 O1A K1 146.3(3) . 6_657 ?
C1 O1C Mo1 128.2(7) . . ?
C1 O1C K1 132.1(7) . . ?
Mo1 O1C K1 99.0(2) . . ?
Mo1 O1D Mo1 121.0(5) 7_575 . ?
Mo2 O2A K1 143.9(3) . 6_657 ?
C3 O2C Mo2 129.6(5) . . ?
C3 O2C K1 125.7(5) . . ?
Mo2 O2C K1 101.0(2) . . ?
C3 O3C Mo3 129.7(5) . . ?
Mo3 O3D Mo3 135.1(5) . 7_575 ?
Mo1 O12 Mo2 138.7(3) . . ?
Mo1 O12 K1 108.5(3) . . ?
Mo2 O12 K1 112.6(3) . . ?
Mo2 O23 Mo3 120.3(4) . . ?
O4W O4W O7W 70.6(8) 7_575 . ?
O5W O6W K1 108(4) . 5_566 ?
O4W O7W O4W 38.9(17) 7_575 . ?
C2 N1 N1 50.6(8) . 7_575 ?
C4 N2 H2A 109.5 . . ?
C4 N2 H2B 109.5 . . ?
H2A N2 H2B 109.5 . . ?
C4 N2 H2C 109.5 . . ?
H2A N2 H2C 109.5 . . ?
H2B N2 H2C 109.5 . . ?
O1C C1 O1C 127.4(12) 7_575 . ?
O1C C1 C2 116.3(6) 7_575 . ?
O1C C1 C2 116.3(6) . . ?
N1 C2 N1 78.8(17) . 7_575 ?
N1 C2 C1 110.9(11) . . ?
N1 C2 C1 110.9(11) 7_575 . ?
O3C C3 O2C 127.4(8) . . ?
O3C C3 C4 118.0(7) . . ?
O2C C3 C4 114.6(7) . . ?
N2 C4 C3 111.7(7) . . ?
N2 C4 H4A 109.3 . . ?
C3 C4 H4A 109.3 . . ?
N2 C4 H4B 109.3 . . ?
C3 C4 H4B 109.3 . . ?
H4A C4 H4B 107.9 . . ?

loop_
_geom_bond_atom_site_label_1
_geom_bond_atom_site_label_2
_geom_bond_distance
_geom_bond_site_symmetry_2
_geom_bond_publ_flag
Mo1 O1B 1.709(7) . ?
Mo1 O1A 1.712(6) . ?
Mo1 O12 1.910(6) . ?
Mo1 O1D 1.930(5) . ?
Mo1 O1P 2.313(6) . ?
Mo1 O1C 2.334(7) . ?
Mo1 K1 3.878(2) . ?
Mo2 O2B 1.700(8) . ?
Mo2 O2A 1.712(6) . ?
Mo2 O12 1.912(6) . ?
Mo2 O23 1.934(6) . ?
Mo2 O2C 2.275(6) . ?
Mo2 O2P 2.333(7) . ?
Mo2 K1 3.972(2) . ?
Mo3 O3A 1.705(6) . ?
Mo3 O3B 1.715(7) . ?
Mo3 O3D 1.925(3) . ?
Mo3 O23 1.957(7) . ?
Mo3 O3C 2.255(6) . ?
Mo3 O2P 2.292(6) . ?
K1 O1W 2.718(8) . ?
K1 O2W 2.728(9) . ?
K1 O1C 2.752(7) . ?
K1 O2A 2.783(6) 6_557 ?
K1 O1A 2.783(7) 6_557 ?
K1 O12 2.824(6) . ?
K1 O2C 2.851(6) . ?
K1 O6W 3.279(19) 5_566 ?
P1 O2P 1.523(7) 7_575 ?
P1 O2P 1.523(7) . ?
P1 O1P 1.540(9) . ?
P1 O3P 1.583(9) . ?
O1P Mo1 2.313(6) 7_575 ?
O1A K1 2.783(7) 6_657 ?
O1C C1 1.246(8) . ?
O1D Mo1 1.930(5) 7_575 ?
O2A K1 2.783(6) 6_657 ?
O2C C3 1.261(10) . ?
O3C C3 1.248(10) . ?
O3D Mo3 1.925(3) 7_575 ?
O4W O4W 1.21(5) 7_575 ?
O4W O7W 1.82(4) . ?
O5W O6W 0.53(2) . ?
O6W K1 3.279(19) 5_566 ?
O7W O4W 1.82(4) 7_575 ?
N1 C2 1.44(2) . ?
N1 N1 1.83(4) 7_575 ?
N2 C4 1.483(11) . ?
N2 H2A 0.9100 . ?
N2 H2B 0.9100 . ?
N2 H2C 0.9100 . ?
C1 O1C 1.246(8) 7_575 ?
C1 C2 1.527(18) . ?
C2 N1 1.44(2) 7_575 ?
C3 C4 1.522(11) . ?
C4 H4A 0.9900 . ?
C4 H4B 0.9900 . ?

loop_
_geom_hbond_atom_site_label_D
_geom_hbond_atom_site_label_H
_geom_hbond_atom_site_label_A
_geom_hbond_distance_DH
_geom_hbond_distance_HA
_geom_hbond_distance_DA
_geom_hbond_angle_DHA
_geom_hbond_site_symmetry_A
N2 H2A O2B 0.91 2.26 2.963(11) 134.2 5_567
N2 H2A O3B 0.91 2.30 2.995(10) 132.7 6_558
N2 H2A O1B 0.91 2.63 3.078(10) 110.9 6_557
N2 H2B O3W 0.91 2.10 2.982(9) 161.9 6_558
N2 H2C O2W 0.91 2.11 2.911(11) 145.6 5_567

loop_
_geom_torsion_atom_site_label_1
_geom_torsion_atom_site_label_2
_geom_torsion_atom_site_label_3
_geom_torsion_atom_site_label_4
_geom_torsion
_geom_torsion_site_symmetry_1
_geom_torsion_site_symmetry_2
_geom_torsion_site_symmetry_3
_geom_torsion_site_symmetry_4
_geom_torsion_publ_flag
O1B Mo1 K1 O1W 96.9(8) . . . . ?
O1A Mo1 K1 O1W 3.9(8) . . . . ?
O12 Mo1 K1 O1W -28.8(7) . . . . ?
O1D Mo1 K1 O1W -172.3(8) . . . . ?
O1P Mo1 K1 O1W -97.2(7) . . . . ?
O1C Mo1 K1 O1W -160.3(8) . . . . ?
O1B Mo1 K1 O2W 44.2(3) . . . . ?
O1A Mo1 K1 O2W -48.7(4) . . . . ?
O12 Mo1 K1 O2W -81.4(3) . . . . ?
O1D Mo1 K1 O2W 135.0(3) . . . . ?
O1P Mo1 K1 O2W -149.8(3) . . . . ?
O1C Mo1 K1 O2W 147.1(3) . . . . ?
O1B Mo1 K1 O1C -102.8(3) . . . . ?
O1A Mo1 K1 O1C 164.3(4) . . . . ?
O12 Mo1 K1 O1C 131.5(4) . . . . ?
O1D Mo1 K1 O1C -12.0(4) . . . . ?
O1P Mo1 K1 O1C 63.2(3) . . . . ?
O1B Mo1 K1 O2A -61.7(3) . . . 6_557 ?
O1A Mo1 K1 O2A -154.6(4) . . . 6_557 ?
O12 Mo1 K1 O2A 172.6(3) . . . 6_557 ?
O1D Mo1 K1 O2A 29.1(3) . . . 6_557 ?
O1P Mo1 K1 O2A 104.3(3) . . . 6_557 ?
O1C Mo1 K1 O2A 41.1(3) . . . 6_557 ?
O1B Mo1 K1 O1A -135.7(3) . . . 6_557 ?
O1A Mo1 K1 O1A 131.4(2) . . . 6_557 ?
O12 Mo1 K1 O1A 98.6(3) . . . 6_557 ?
O1D Mo1 K1 O1A -44.9(3) . . . 6_557 ?
O1P Mo1 K1 O1A 30.3(2) . . . 6_557 ?
O1C Mo1 K1 O1A -32.9(3) . . . 6_557 ?
O1B Mo1 K1 O12 125.7(4) . . . . ?
O1A Mo1 K1 O12 32.7(4) . . . . ?
O1D Mo1 K1 O12 -143.6(4) . . . . ?
O1P Mo1 K1 O12 -68.4(3) . . . . ?
O1C Mo1 K1 O12 -131.5(4) . . . . ?
O1B Mo1 K1 O2C 144.0(3) . . . . ?
O1A Mo1 K1 O2C 51.0(4) . . . . ?
O12 Mo1 K1 O2C 18.3(3) . . . . ?
O1D Mo1 K1 O2C -125.3(3) . . . . ?
O1P Mo1 K1 O2C -50.1(2) . . . . ?
O1C Mo1 K1 O2C -113.2(3) . . . . ?
O1B Mo1 K1 O6W -20.0(4) . . . 5_566 ?
O1A Mo1 K1 O6W -112.9(5) . . . 5_566 ?
O12 Mo1 K1 O6W -145.6(5) . . . 5_566 ?
O1D Mo1 K1 O6W 70.8(5) . . . 5_566 ?
O1P Mo1 K1 O6W 146.0(4) . . . 5_566 ?
O1C Mo1 K1 O6W 82.8(4) . . . 5_566 ?
O1B Mo1 K1 Mo2 123.3(2) . . . . ?
O1A Mo1 K1 Mo2 30.3(3) . . . . ?
O12 Mo1 K1 Mo2 -2.4(3) . . . . ?
O1D Mo1 K1 Mo2 -145.9(3) . . . . ?
O1P Mo1 K1 Mo2 -70.76(18) . . . . ?
O1C Mo1 K1 Mo2 -133.9(3) . . . . ?
O2B Mo2 K1 O1W 52.4(3) . . . . ?
O2A Mo2 K1 O1W 150.4(4) . . . . ?
O12 Mo2 K1 O1W 175.1(4) . . . . ?
O23 Mo2 K1 O1W -42.8(3) . . . . ?
O2C Mo2 K1 O1W -45.9(3) . . . . ?
O2P Mo2 K1 O1W -115.3(2) . . . . ?
O2B Mo2 K1 O2W -18.1(3) . . . . ?
O2A Mo2 K1 O2W 79.9(4) . . . . ?
O12 Mo2 K1 O2W 104.6(3) . . . . ?
O23 Mo2 K1 O2W -113.4(3) . . . . ?
O2C Mo2 K1 O2W -116.4(3) . . . . ?
O2P Mo2 K1 O2W 174.2(2) . . . . ?
O2B Mo2 K1 O1C -145.8(3) . . . . ?
O2A Mo2 K1 O1C -47.8(4) . . . . ?
O12 Mo2 K1 O1C -23.1(3) . . . . ?
O23 Mo2 K1 O1C 118.9(3) . . . . ?
O2C Mo2 K1 O1C 115.9(3) . . . . ?
O2P Mo2 K1 O1C 46.5(2) . . . . ?
O2B Mo2 K1 O2A -165.7(15) . . . 6_557 ?
O2A Mo2 K1 O2A -67.8(15) . . . 6_557 ?
O12 Mo2 K1 O2A -43.0(15) . . . 6_557 ?
O23 Mo2 K1 O2A 99.0(15) . . . 6_557 ?
O2C Mo2 K1 O2A 95.9(15) . . . 6_557 ?
O2P Mo2 K1 O2A 26.6(15) . . . 6_557 ?
O2B Mo2 K1 O1A 135.1(3) . . . 6_557 ?
O2A Mo2 K1 O1A -126.9(4) . . . 6_557 ?
O12 Mo2 K1 O1A -102.1(3) . . . 6_557 ?
O23 Mo2 K1 O1A 39.9(3) . . . 6_557 ?
O2C Mo2 K1 O1A 36.8(3) . . . 6_557 ?
O2P Mo2 K1 O1A -32.5(2) . . . 6_557 ?
O2B Mo2 K1 O12 -122.7(4) . . . . ?
O2A Mo2 K1 O12 -24.8(4) . . . . ?
O23 Mo2 K1 O12 142.0(4) . . . . ?
O2C Mo2 K1 O12 138.9(4) . . . . ?
O2P Mo2 K1 O12 69.6(3) . . . . ?
O2B Mo2 K1 O2C 98.3(3) . . . . ?
O2A Mo2 K1 O2C -163.7(4) . . . . ?
O12 Mo2 K1 O2C -138.9(4) . . . . ?
O23 Mo2 K1 O2C 3.1(4) . . . . ?
O2P Mo2 K1 O2C -69.4(3) . . . . ?
O2B Mo2 K1 O6W -81.5(5) . . . 5_566 ?
O2A Mo2 K1 O6W 16.5(5) . . . 5_566 ?
O12 Mo2 K1 O6W 41.3(5) . . . 5_566 ?
O23 Mo2 K1 O6W -176.7(5) . . . 5_566 ?
O2C Mo2 K1 O6W -179.8(5) . . . 5_566 ?
O2P Mo2 K1 O6W 110.8(4) . . . 5_566 ?
O2B Mo2 K1 Mo1 -120.2(2) . . . . ?
O2A Mo2 K1 Mo1 -22.3(3) . . . . ?
O12 Mo2 K1 Mo1 2.5(3) . . . . ?
O23 Mo2 K1 Mo1 144.5(3) . . . . ?
O2C Mo2 K1 Mo1 141.5(2) . . . . ?
O2P Mo2 K1 Mo1 72.10(15) . . . . ?
O2P P1 O1P Mo1 168.7(5) 7_575 . . . ?
O2P P1 O1P Mo1 44.8(7) . . . . ?
O3P P1 O1P Mo1 -73.2(5) . . . . ?
O2P P1 O1P Mo1 -44.8(7) 7_575 . . 7_575 ?
O2P P1 O1P Mo1 -168.7(5) . . . 7_575 ?
O3P P1 O1P Mo1 73.2(5) . . . 7_575 ?
O1B Mo1 O1P P1 96.1(12) . . . . ?
O1A Mo1 O1P P1 -107.6(6) . . . . ?
O12 Mo1 O1P P1 -7.1(6) . . . . ?
O1D Mo1 O1P P1 154.2(7) . . . . ?
O1C Mo1 O1P P1 73.1(6) . . . . ?
K1 Mo1 O1P P1 33.4(6) . . . . ?
O1B Mo1 O1P Mo1 -59.1(12) . . . 7_575 ?
O1A Mo1 O1P Mo1 97.2(3) . . . 7_575 ?
O12 Mo1 O1P Mo1 -162.3(3) . . . 7_575 ?
O1D Mo1 O1P Mo1 -1.0(3) . . . 7_575 ?
O1C Mo1 O1P Mo1 -82.1(3) . . . 7_575 ?
K1 Mo1 O1P Mo1 -121.8(2) . . . 7_575 ?
O2P P1 O2P Mo3 40.5(7) 7_575 . . . ?
O1P P1 O2P Mo3 164.0(4) . . . . ?
O3P P1 O2P Mo3 -77.3(5) . . . . ?
O2P P1 O2P Mo2 -162.20(16) 7_575 . . . ?
O1P P1 O2P Mo2 -38.7(6) . . . . ?
O3P P1 O2P Mo2 80.0(5) . . . . ?
O3A Mo3 O2P P1 -99.0(5) . . . . ?
O3B Mo3 O2P P1 109.0(12) . . . . ?
O3D Mo3 O2P P1 -0.1(5) . . . . ?
O23 Mo3 O2P P1 164.6(5) . . . . ?
O3C Mo3 O2P P1 82.2(5) . . . . ?
O3A Mo3 O2P Mo2 97.6(3) . . . . ?
O3B Mo3 O2P Mo2 -54.3(12) . . . . ?
O3D Mo3 O2P Mo2 -163.4(3) . . . . ?
O23 Mo3 O2P Mo2 1.3(2) . . . . ?
O3C Mo3 O2P Mo2 -81.1(2) . . . . ?
O2B Mo2 O2P P1 -103.0(12) . . . . ?
O2A Mo2 O2P P1 97.2(5) . . . . ?
O12 Mo2 O2P P1 -2.4(5) . . . . ?
O23 Mo2 O2P P1 -164.5(5) . . . . ?
O2C Mo2 O2P P1 -83.2(5) . . . . ?
K1 Mo2 O2P P1 -41.0(5) . . . . ?
O2B Mo2 O2P Mo3 60.2(12) . . . . ?
O2A Mo2 O2P Mo3 -99.6(3) . . . . ?
O12 Mo2 O2P Mo3 160.8(2) . . . . ?
O23 Mo2 O2P Mo3 -1.3(2) . . . . ?
O2C Mo2 O2P Mo3 80.0(2) . . . . ?
K1 Mo2 O2P Mo3 122.19(15) . . . . ?
O1B Mo1 O1A K1 -69.0(6) . . . 6_657 ?
O12 Mo1 O1A K1 35.5(6) . . . 6_657 ?
O1D Mo1 O1A K1 -170.0(6) . . . 6_657 ?
O1P Mo1 O1A K1 117.2(6) . . . 6_657 ?
O1C Mo1 O1A K1 120.6(13) . . . 6_657 ?
K1 Mo1 O1A K1 13.1(8) . . . 6_657 ?
O1B Mo1 O1C C1 -118.1(10) . . . . ?
O1A Mo1 O1C C1 52.6(18) . . . . ?
O12 Mo1 O1C C1 139.9(10) . . . . ?
O1D Mo1 O1C C1 -18.7(9) . . . . ?
O1P Mo1 O1C C1 56.0(9) . . . . ?
K1 Mo1 O1C C1 171.7(10) . . . . ?
O1B Mo1 O1C K1 70.2(3) . . . . ?
O1A Mo1 O1C K1 -119.1(13) . . . . ?
O12 Mo1 O1C K1 -31.8(2) . . . . ?
O1D Mo1 O1C K1 169.6(3) . . . . ?
O1P Mo1 O1C K1 -115.7(3) . . . . ?
O1W K1 O1C C1 -5.0(13) . . . . ?
O2W K1 O1C C1 146.7(9) . . . . ?
O2A K1 O1C C1 42.9(10) 6_557 . . . ?
O1A K1 O1C C1 -21.1(10) 6_557 . . . ?
O12 K1 O1C C1 -146.9(10) . . . . ?
O2C K1 O1C C1 -104.4(10) . . . . ?
O6W K1 O1C C1 104.7(10) 5_566 . . . ?
Mo1 K1 O1C C1 -171.2(11) . . . . ?
Mo2 K1 O1C C1 -135.1(10) . . . . ?
O1W K1 O1C Mo1 166.2(5) . . . . ?
O2W K1 O1C Mo1 -42.1(4) . . . . ?
O2A K1 O1C Mo1 -145.9(2) 6_557 . . . ?
O1A K1 O1C Mo1 150.1(3) 6_557 . . . ?
O12 K1 O1C Mo1 24.30(19) . . . . ?
O2C K1 O1C Mo1 66.8(2) . . . . ?
O6W K1 O1C Mo1 -84.1(4) 5_566 . . . ?
Mo2 K1 O1C Mo1 36.13(19) . . . . ?
O1B Mo1 O1D Mo1 168.3(5) . . . 7_575 ?
O1A Mo1 O1D Mo1 -86.6(5) . . . 7_575 ?
O12 Mo1 O1D Mo1 39.0(9) . . . 7_575 ?
O1P Mo1 O1D Mo1 1.4(4) . . . 7_575 ?
O1C Mo1 O1D Mo1 82.4(5) . . . 7_575 ?
K1 Mo1 O1D Mo1 91.0(5) . . . 7_575 ?
O2B Mo2 O2A K1 56.7(6) . . . 6_657 ?
O12 Mo2 O2A K1 -47.8(6) . . . 6_657 ?
O23 Mo2 O2A K1 159.5(6) . . . 6_657 ?
O2C Mo2 O2A K1 -129.9(11) . . . 6_657 ?
O2P Mo2 O2A K1 -128.1(6) . . . 6_657 ?
K1 Mo2 O2A K1 -31.7(8) . . . 6_657 ?
O2B Mo2 O2C C3 125.0(8) . . . . ?
O2A Mo2 O2C C3 -48.6(17) . . . . ?
O12 Mo2 O2C C3 -132.6(8) . . . . ?
O23 Mo2 O2C C3 24.0(8) . . . . ?
O2P Mo2 O2C C3 -50.3(8) . . . . ?
K1 Mo2 O2C C3 -158.6(9) . . . . ?
O2B Mo2 O2C K1 -76.3(3) . . . . ?
O2A Mo2 O2C K1 110.1(13) . . . . ?
O12 Mo2 O2C K1 26.0(2) . . . . ?
O23 Mo2 O2C K1 -177.4(3) . . . . ?
O2P Mo2 O2C K1 108.3(2) . . . . ?
O1W K1 O2C C3 -62.2(7) . . . . ?
O2W K1 O2C C3 -135.1(7) . . . . ?
O1C K1 O2C C3 95.7(7) . . . . ?
O2A K1 O2C C3 -9.6(9) 6_557 . . . ?
O1A K1 O2C C3 13.6(7) 6_557 . . . ?
O12 K1 O2C C3 139.3(8) . . . . ?
O6W K1 O2C C3 160.1(9) 5_566 . . . ?
Mo1 K1 O2C C3 129.2(7) . . . . ?
Mo2 K1 O2C C3 159.8(8) . . . . ?
O1W K1 O2C Mo2 138.0(3) . . . . ?
O2W K1 O2C Mo2 65.2(3) . . . . ?
O1C K1 O2C Mo2 -64.0(3) . . . . ?
O2A K1 O2C Mo2 -169.4(3) 6_557 . . . ?
O1A K1 O2C Mo2 -146.2(2) 6_557 . . . ?
O12 K1 O2C Mo2 -20.5(2) . . . . ?
O6W K1 O2C Mo2 0.3(8) 5_566 . . . ?
Mo1 K1 O2C Mo2 -30.63(19) . . . . ?
O3A Mo3 O3C C3 48.5(18) . . . . ?
O3B Mo3 O3C C3 -118.9(8) . . . . ?
O3D Mo3 O3C C3 139.1(8) . . . . ?
O23 Mo3 O3C C3 -19.9(8) . . . . ?
O2P Mo3 O3C C3 54.9(8) . . . . ?
O3A Mo3 O3D Mo3 15.5(7) . . . 7_575 ?
O3B Mo3 O3D Mo3 120.3(7) . . . 7_575 ?
O23 Mo3 O3D Mo3 -105.2(8) . . . 7_575 ?
O3C Mo3 O3D Mo3 -153.0(7) . . . 7_575 ?
O2P Mo3 O3D Mo3 -73.1(6) . . . 7_575 ?
O1B Mo1 O12 Mo2 120.8(5) . . . . ?
O1A Mo1 O12 Mo2 14.5(6) . . . . ?
O1D Mo1 O12 Mo2 -110.4(7) . . . . ?
O1P Mo1 O12 Mo2 -74.3(5) . . . . ?
O1C Mo1 O12 Mo2 -153.8(6) . . . . ?
K1 Mo1 O12 Mo2 173.9(7) . . . . ?
O1B Mo1 O12 K1 -53.0(3) . . . . ?
O1A Mo1 O12 K1 -159.3(3) . . . . ?
O1D Mo1 O12 K1 75.7(6) . . . . ?
O1P Mo1 O12 K1 111.8(3) . . . . ?
O1C Mo1 O12 K1 32.3(2) . . . . ?
O2B Mo2 O12 Mo1 -116.3(5) . . . . ?
O2A Mo2 O12 Mo1 -10.2(6) . . . . ?
O23 Mo2 O12 Mo1 111.1(6) . . . . ?
O2C Mo2 O12 Mo1 158.2(6) . . . . ?
O2P Mo2 O12 Mo1 77.5(5) . . . . ?
K1 Mo2 O12 Mo1 -173.7(7) . . . . ?
O2B Mo2 O12 K1 57.5(3) . . . . ?
O2A Mo2 O12 K1 163.5(3) . . . . ?
O23 Mo2 O12 K1 -75.2(6) . . . . ?
O2C Mo2 O12 K1 -28.1(3) . . . . ?
O2P Mo2 O12 K1 -108.8(3) . . . . ?
O1W K1 O12 Mo1 168.9(3) . . . . ?
O2W K1 O12 Mo1 100.8(3) . . . . ?
O1C K1 O12 Mo1 -31.6(3) . . . . ?
O2A K1 O12 Mo1 -12.2(5) 6_557 . . . ?
O1A K1 O12 Mo1 -94.6(3) 6_557 . . . ?
O2C K1 O12 Mo1 -158.1(4) . . . . ?
O6W K1 O12 Mo1 32.4(4) 5_566 . . . ?
Mo2 K1 O12 Mo1 175.6(5) . . . . ?
O1W K1 O12 Mo2 -6.7(5) . . . . ?
O2W K1 O12 Mo2 -74.8(3) . . . . ?
O1C K1 O12 Mo2 152.8(4) . . . . ?
O2A K1 O12 Mo2 172.1(3) 6_557 . . . ?
O1A K1 O12 Mo2 89.8(3) 6_557 . . . ?
O2C K1 O12 Mo2 26.3(2) . . . . ?
O6W K1 O12 Mo2 -143.2(4) 5_566 . . . ?
Mo1 K1 O12 Mo2 -175.6(5) . . . . ?
O2B Mo2 O23 Mo3 -166.0(3) . . . . ?
O2A Mo2 O23 Mo3 88.6(4) . . . . ?
O12 Mo2 O23 Mo3 -33.1(7) . . . . ?
O2C Mo2 O23 Mo3 -80.3(3) . . . . ?
O2P Mo2 O23 Mo3 1.8(3) . . . . ?
K1 Mo2 O23 Mo3 -82.5(4) . . . . ?
O3A Mo3 O23 Mo2 -89.7(4) . . . . ?
O3B Mo3 O23 Mo2 166.7(4) . . . . ?
O3D Mo3 O23 Mo2 31.6(8) . . . . ?
O3C Mo3 O23 Mo2 79.7(3) . . . . ?
O2P Mo3 O23 Mo2 -1.8(3) . . . . ?
Mo1 O1C C1 O1C -26(2) . . . 7_575 ?
K1 O1C C1 O1C 143.1(9) . . . 7_575 ?
Mo1 O1C C1 C2 155.4(8) . . . . ?
K1 O1C C1 C2 -35.6(16) . . . . ?
N1 N1 C2 C1 -108.3(11) 7_575 . . . ?
O1C C1 C2 N1 133.4(12) 7_575 . . . ?
O1C C1 C2 N1 -47.8(16) . . . . ?
O1C C1 C2 N1 47.8(16) 7_575 . . 7_575 ?
O1C C1 C2 N1 -133.4(12) . . . 7_575 ?
Mo3 O3C C3 O2C -20.0(14) . . . . ?
Mo3 O3C C3 C4 158.8(6) . . . . ?
Mo2 O2C C3 O3C 17.6(14) . . . . ?
K1 O2C C3 O3C -136.3(8) . . . . ?
Mo2 O2C C3 C4 -161.2(6) . . . . ?
K1 O2C C3 C4 44.9(10) . . . . ?
O3C C3 C4 N2 4.6(12) . . . . ?
O2C C3 C4 N2 -176.5(8) . . . . ?
